data_1100343
loop_
_publ_author_name
'Reetz, Manfred T.'
'Niemeyer, Christof M.'
'Harms, Klaus'

_publ_section_title
;
 Heterotopic Host Molecules for Binding Two Different Guests
;
_journal_coden_ASTM ACIEAY
_journal_issue 11
_journal_name_full
;
 Angewandte Chemie, International Edition in English
;
_journal_page_first 1474
_journal_page_last 1476
_journal_paper_doi 10.1002/anie.199114741
_journal_volume 30
_journal_year 1991
_chemical_formula_sum 'C31 H42 B N O8'
_space_group_crystal_system monoclinic
_space_group_IT_number 13
_space_group_name_Hall '-P 2yac'
_space_group_name_H-M_alt 'P 1 2/n 1'
_cell_angle_alpha 90
_cell_angle_beta 105.55(3)
_cell_angle_gamma 90
_cell_formula_units_Z 4
_cell_length_a 15.359(3)
_cell_length_b 9.994(2)
_cell_length_c 20.678(4)
_cod_original_sg_symbol_H-M 'P 2/n'
_cod_original_formula_sum 'C31 H42 B1 N1 O8'
_cod_database_code 1100343

loop_
_space_group_symop_id
_space_group_symop_operation_xyz
1 x,y,z
2 -x+1/2,y,-z+1/2
3 -x,-y,-z
4 x+1/2,-y,z+1/2

loop_
_atom_site_label
_atom_site_fract_x
_atom_site_fract_y
_atom_site_fract_z
? ? ? ?
